data_1559795
loop_
_publ_author_name
'Kleemiss, Florian'
'Dolomanov, Oleg V.'
'Bodensteiner, Michael'
'Peyerimhoff, Norbert'
'Midgley, Laura'
'Bourhis, Luc J.'
'Genoni, Alessandro'
'Malaspina, Lorraine A.'
'Jayatilaka, Dylan'
'Spencer, John L.'
'White, Fraser'
'Grundk\"otter-Stock, Bernhard'
'Steinhauer, Simon'
'Lentz, Dieter'
'Puschmann, Horst'
'Grabowsky, Simon'

_publ_section_title
;
 Accurate crystal structures and chemical properties from NoSpherA2.
;
_journal_issue 5
_journal_name_full 'Chemical science'
_journal_page_first 1675
_journal_page_last 1692
_journal_paper_doi 10.1039/d0sc05526c
_journal_volume 12
_journal_year 2020
_chemical_formula_moiety 'C6 H6 O2, C0.286 O0.57'
_chemical_formula_sum 'C6.286 H6 O2.57'
_chemical_formula_weight 122.681
_space_group_crystal_system trigonal
_space_group_IT_number 148
_space_group_name_Hall '-R 3'
_space_group_name_H-M_alt 'R -3 :H'
_symmetry_Int_Tables_number 148
_audit_creation_date 2020-06-19
_audit_creation_method
;
Olex2 1.3-dev
(compiled 2020.04.27 svn.r7e0b91c7 for OlexSys, GUI svn.r6014)
;
_audit_update_record
;
2020-09-28 deposited with the CCDC.	2020-11-09 downloaded from the CCDC.
;
_cell_angle_alpha 90
_cell_angle_beta 90
_cell_angle_gamma 120
_cell_formula_units_Z 9
_cell_length_a 16.2023(11)
_cell_length_b 16.2023(11)
_cell_length_c 5.6943(4)
_cell_measurement_reflns_used 7311
_cell_measurement_temperature 100(2)
_cell_measurement_theta_max 37.99
_cell_measurement_theta_min 2.51
_cell_volume 1294.57(15)
_computing_cell_refinement 'Bruker SAINT'
_computing_data_collection 'Bruker APEX2'
_computing_data_reduction 'Bruker SAINT'
_computing_molecular_graphics 'Olex2 1.3-dev (Dolomanov et al., 2009)'
_computing_publication_material 'Olex2 1.3-dev (Dolomanov et al., 2009)'
_computing_structure_refinement 'olex2.refine 1.3-dev (Bourhis et al., 2015)'
_computing_structure_solution 'SHELXS-97 (Sheldrick 2008)'
_diffrn_ambient_temperature 100(2)
_diffrn_measured_fraction_theta_full 0.9527
_diffrn_measured_fraction_theta_max 0.9408
_diffrn_measurement_device_type 'Bruker APEX-II CCD'
_diffrn_measurement_method '\f and \w scans'
_diffrn_radiation_type 'Mo K\a'
_diffrn_radiation_wavelength 0.71073
_diffrn_reflns_av_R_equivalents 0.0173
_diffrn_reflns_av_unetI/netI 0.0133
_diffrn_reflns_Laue_measured_fraction_full 0.9527
_diffrn_reflns_Laue_measured_fraction_max 0.9408
_diffrn_reflns_limit_h_max 27
_diffrn_reflns_limit_h_min -24
_diffrn_reflns_limit_k_max 25
_diffrn_reflns_limit_k_min -27
_diffrn_reflns_limit_l_max 9
_diffrn_reflns_limit_l_min -9
_diffrn_reflns_number 8426
_diffrn_reflns_point_group_measured_fraction_full 0.9527
_diffrn_reflns_point_group_measured_fraction_max 0.9408
_diffrn_reflns_theta_full 25.2417
_diffrn_reflns_theta_max 37.99
_diffrn_reflns_theta_min 3.86
_exptl_absorpt_coefficient_mu 0.111
_exptl_absorpt_correction_T_max 0.7475
_exptl_absorpt_correction_T_min 0.7063
_exptl_absorpt_correction_type multi-scans
_exptl_absorpt_process_details 'SADABS (Bruker-AXS)'
_exptl_crystal_colour colourless
_exptl_crystal_density_diffrn 1.416
_exptl_crystal_description block
_exptl_crystal_F_000 578.780
_exptl_crystal_size_max 0.5
_exptl_crystal_size_mid 0.4
_exptl_crystal_size_min 0.3
_refine_diff_density_max 0.2272
_refine_diff_density_min -0.2533
_refine_diff_density_rms 0.0239
_refine_ls_d_res_high 0.5774
_refine_ls_d_res_low 5.2764
_refine_ls_goodness_of_fit_ref 1.1216
_refine_ls_hydrogen_treatment refall
_refine_ls_matrix_type full
_refine_ls_number_constraints 1
_refine_ls_number_parameters 70
_refine_ls_number_reflns 1477
_refine_ls_number_restraints 0
_refine_ls_restrained_S_all 1.1216
_refine_ls_R_factor_all 0.0162
_refine_ls_R_factor_gt 0.0145
_refine_ls_shift/su_max 0.0007
_refine_ls_shift/su_mean 0.0001
_refine_ls_structure_factor_coef Fsqd
_refine_ls_weighting_details 'w=1/[\s^2^(Fo^2^)+(0.0118P)^2^+0.0845P] where P=(Fo^2^+2Fc^2^)/3'
_refine_ls_weighting_scheme calc
_refine_ls_wR_factor_gt 0.0332
_refine_ls_wR_factor_ref 0.0338
_reflns_Friedel_coverage 0.0
_reflns_limit_h_max 23
_reflns_limit_h_min 0
_reflns_limit_k_max 24
_reflns_limit_k_min 1
_reflns_limit_l_max 9
_reflns_limit_l_min -9
_reflns_number_gt 1375
_reflns_number_total 1477
_reflns_threshold_expression I>=2u(I)
_cod_data_source_file d0sc05526c2.cif
_cod_data_source_block Pau100m71
_cod_depositor_comments
;Adding full bibliography for 1559792--1559798.cif.

 Adding full bibliography for 1559792--1559798.cif.
;
_cod_original_sg_symbol_H-M 'R -3'
_cod_database_code 1559795
_olex2_refinement_description
;
1. Others
 Sof(C4)=Sof(O2)=FVAR(1)
;
_olex2_submission_special_instructions 'No special instructions were received'

loop_
_space_group_symop_id
_space_group_symop_operation_xyz
1 x,y,z
2 -y,x-y,z
3 -x+y,-x,z
4 -x,-y,-z
5 y,-x+y,-z
6 x-y,x,-z
7 x+1/3,y+2/3,z+2/3
8 -y+1/3,x-y+2/3,z+2/3
9 -x+y+1/3,-x+2/3,z+2/3
10 -x+1/3,-y+2/3,-z+2/3
11 y+1/3,-x+y+2/3,-z+2/3
12 x-y+1/3,x+2/3,-z+2/3
13 x+2/3,y+1/3,z+1/3
14 -y+2/3,x-y+1/3,z+1/3
15 -x+y+2/3,-x+1/3,z+1/3
16 -x+2/3,-y+1/3,-z+1/3
17 y+2/3,-x+y+1/3,-z+1/3
18 x-y+2/3,x+1/3,-z+1/3

loop_
_atom_site_label
_atom_site_type_symbol
_atom_site_fract_x
_atom_site_fract_y
_atom_site_fract_z
_atom_site_U_iso_or_equiv
_atom_site_adp_type
_atom_site_occupancy
_atom_site_site_symmetry_order
_atom_site_refinement_flags_posn
_atom_site_refinement_flags_adp
_atom_site_refinement_flags_occupancy
O1 O 0.436229(12) 0.578735(12) 0.16464(3) 0.01560(4) Uani 1.000000 1 . . .
C1 C 0.469611(14) 0.541809(14) 0.33313(4) 0.01239(4) Uani 1.000000 1 . . .
C2 C 0.522277(15) 0.594862(14) 0.52678(4) 0.01402(4) Uani 1.000000 1 . . .
C3 C 0.552478(15) 0.552592(15) 0.69364(4) 0.01403(4) Uani 1.000000 1 . . .
C4 C 0.333333333333 0.666666666667 0.666666666667 0.02222(15) Uani 0.855(2) 6 S T P
O2 O 0.333333333333 0.666666666667 0.46383(9) 0.03519(16) Uani 0.855(2) 3 S T P
H2 H 0.5396(3) 0.6685(3) 0.5475(9) 0.0317(12) Uani 1.000000 1 . . .
H3 H 0.5925(4) 0.5917(3) 0.8464(8) 0.0328(12) Uani 1.000000 1 . . .
H1 H 0.4645(4) 0.6468(4) 0.1793(10) 0.0319(14) Uani 1.000000 1 . . .

loop_
_atom_site_aniso_label
_atom_site_aniso_U_11
_atom_site_aniso_U_22
_atom_site_aniso_U_33
_atom_site_aniso_U_12
_atom_site_aniso_U_13
_atom_site_aniso_U_23
O1 0.01426(7) 0.01286(7) 0.01891(8) 0.00621(5) -0.00185(5) 0.00070(5)
C1 0.01045(7) 0.01010(7) 0.01568(9) 0.00444(6) 0.00011(6) -0.00031(6)
C2 0.01405(8) 0.00983(7) 0.01746(9) 0.00542(6) -0.00153(6) -0.00164(6)
C3 0.01386(8) 0.01066(8) 0.01639(9) 0.00526(6) -0.00203(6) -0.00202(6)
C4 0.0225(2) 0.0225(2) 0.0217(3) 0.01125(10) -0.000000 0.000000
O2 0.0419(2) 0.0419(2) 0.0217(2) 0.02097(11) -0.000000 0.000000
H2 0.040(3) 0.018(2) 0.040(3) 0.017(2) -0.009(2) -0.003(2)
H3 0.043(3) 0.029(3) 0.027(3) 0.018(2) -0.010(2) -0.011(2)
H1 0.031(3) 0.028(3) 0.036(4) 0.015(3) -0.007(3) -0.001(3)

loop_
_atom_type_symbol
_atom_type_scat_dispersion_real
_atom_type_scat_dispersion_imag
_atom_type_scat_dispersion_source
H 0.00000 0.00000 Sasaki
C 0.00210 0.00160 Sasaki
O 0.00790 0.00610 Sasaki

loop_
_geom_angle_atom_site_label_1
_geom_angle_atom_site_label_2
_geom_angle_atom_site_label_3
_geom_angle
_geom_angle_site_symmetry_1
_geom_angle_site_symmetry_3
_geom_angle_publ_flag
H1 O1 C1 111.8(3) . . ?
C2 C1 O1 122.338(19) . . ?
C3 C1 O1 117.361(19) 4_666 . ?
C3 C1 C2 120.292(19) 4_666 . ?
C3 C2 C1 119.475(19) . . ?
H2 C2 C1 120.3(3) . . ?
H2 C2 C3 120.2(3) . . ?
C2 C3 C1 120.23(2) . 4_666 ?
H3 C3 C1 118.8(2) . 4_666 ?
H3 C3 C2 121.0(2) . . ?
O2 C4 O2 180.0 16_566 . ?

loop_
_geom_bond_atom_site_label_1
_geom_bond_atom_site_label_2
_geom_bond_distance
_geom_bond_site_symmetry_2
_geom_bond_publ_flag
O1 C1 1.3764(3) . ?
O1 H1 0.963(6) . ?
C1 C2 1.3962(3) . ?
C1 C3 1.3940(3) 4_666 ?
C2 C3 1.3951(3) . ?
C2 H2 1.087(4) . ?
C3 H3 1.081(5) . ?
C4 O2 1.1550(5) 16_566 ?
C4 O2 1.1550(5) . ?

loop_
_geom_torsion_atom_site_label_1
_geom_torsion_atom_site_label_2
_geom_torsion_atom_site_label_3
_geom_torsion_atom_site_label_4
_geom_torsion
_geom_torsion_site_symmetry_1
_geom_torsion_site_symmetry_2
_geom_torsion_site_symmetry_3
_geom_torsion_site_symmetry_4
_geom_torsion_publ_flag
O1 C1 C2 C3 178.79(2) . . . . ?
O1 C1 C3 C2 -178.838(19) . . 4_666 4_666 ?
C1 C2 C3 C1 0.13(2) . . . 4_666 ?
C1 C3 C2 C1 0.13(2) 4_666 . . . ?
